data_4348188
loop_
_publ_author_name
'Hu, Junyi'
'Zhan, Lijie'
'Zhang, Guanyun'
'Zhang, Qun'
'Du, Lin'
'Tung, Chen-Ho'
'Wang, Yifeng'

_publ_section_title
;
 Effects of Substitutional Dopants on the Photoresponse of a
 Polyoxotitanate Cluster.
;
_journal_issue 17
_journal_name_full 'Inorganic chemistry'
_journal_page_first 8493
_journal_page_last 8501
_journal_paper_doi 10.1021/acs.inorgchem.6b01071
_journal_volume 55
_journal_year 2016
_chemical_formula_moiety 'C51 H119 Cd Cl O31 Ti11'
_chemical_formula_sum 'C51 H119 Cd Cl O31 Ti11'
_chemical_formula_weight 1903.20
_space_group_crystal_system monoclinic
_space_group_IT_number 7
_space_group_name_Hall 'P -2yac'
_space_group_name_H-M_alt 'P 1 n 1'
_atom_sites_solution_hydrogens geom
_atom_sites_solution_primary direct
_audit_creation_date 2016-01-27
_audit_creation_method
;
Olex2 1.2
(compiled 2015.01.26 svn.r3150 for OlexSys, GUI svn.r4998)
;
_cell_angle_alpha 90
_cell_angle_beta 90
_cell_angle_gamma 90
_cell_formula_units_Z 2
_cell_length_a 20.979(9)
_cell_length_b 13.904(6)
_cell_length_c 15.104(6)
_cell_measurement_reflns_used 9937
_cell_measurement_temperature 173(2)
_cell_measurement_theta_max 27.40
_cell_measurement_theta_min 2.70
_cell_volume 4406(3)
_computing_molecular_graphics 'Olex2 (Dolomanov et al., 2009)'
_computing_publication_material 'Olex2 (Dolomanov et al., 2009)'
_computing_structure_refinement 'ShelXL (Sheldrick, 2008)'
_computing_structure_solution 'ShelXS (Sheldrick, 2008)'
_diffrn_ambient_temperature 173.15
_diffrn_measured_fraction_theta_full 0.674
_diffrn_measured_fraction_theta_max 0.723
_diffrn_measurement_device_type 'CCD area detector'
_diffrn_measurement_method 'phi and omega scans'
_diffrn_radiation_monochromator graphite
_diffrn_radiation_type MoK\a
_diffrn_radiation_wavelength 0.71073
_diffrn_reflns_av_R_equivalents 0.0374
_diffrn_reflns_av_unetI/netI 0.1309
_diffrn_reflns_Laue_measured_fraction_full 0.674
_diffrn_reflns_Laue_measured_fraction_max 0.723
_diffrn_reflns_limit_h_max 27
_diffrn_reflns_limit_h_min -27
_diffrn_reflns_limit_k_max 18
_diffrn_reflns_limit_k_min -17
_diffrn_reflns_limit_l_max 19
_diffrn_reflns_limit_l_min -19
_diffrn_reflns_number 24619
_diffrn_reflns_point_group_measured_fraction_full 0.625
_diffrn_reflns_point_group_measured_fraction_max 0.663
_diffrn_reflns_theta_full 25.242
_diffrn_reflns_theta_max 27.470
_diffrn_reflns_theta_min 2.697
_exptl_absorpt_coefficient_mu 1.270
_exptl_absorpt_correction_type none
_exptl_crystal_colour colourless
_exptl_crystal_colour_primary colourless
_exptl_crystal_density_diffrn 1.435
_exptl_crystal_description block
_exptl_crystal_F_000 1960
_refine_diff_density_max 0.726
_refine_diff_density_min -0.450
_refine_diff_density_rms 0.081
_refine_ls_abs_structure_details
;
 Flack x determined using 3259 quotients [(I+)-(I-)]/[(I+)+(I-)]
 (Parsons, Flack and Wagner, Acta Cryst. B69 (2013) 249-259).
;
_refine_ls_abs_structure_Flack 0.374(15)
_refine_ls_extinction_method none
_refine_ls_goodness_of_fit_ref 0.892
_refine_ls_hydrogen_treatment constr
_refine_ls_matrix_type full
_refine_ls_number_parameters 868
_refine_ls_number_reflns 13370
_refine_ls_number_restraints 21
_refine_ls_restrained_S_all 0.896
_refine_ls_R_factor_all 0.0715
_refine_ls_R_factor_gt 0.0472
_refine_ls_shift/su_max 0.000
_refine_ls_shift/su_mean 0.000
_refine_ls_structure_factor_coef Fsqd
_refine_ls_weighting_details 'w=1/[\s^2^(Fo^2^)+(0.0430P)^2^] where P=(Fo^2^+2Fc^2^)/3'
_refine_ls_weighting_scheme calc
_refine_ls_wR_factor_gt 0.1135
_refine_ls_wR_factor_ref 0.1203
_reflns_Friedel_coverage 0.831
_reflns_Friedel_fraction_full 0.577
_reflns_Friedel_fraction_max 0.602
_reflns_number_gt 9358
_reflns_number_total 13370
_reflns_threshold_expression 'I > 2\s(I)'
_cod_data_source_file ic6b01071_si_002.cif
_cod_data_source_block {Ti11CdCl}
_cod_database_code 4348188
_shelxl_version_number 2014-3
_shelx_space_group_comment
;
The symmetry employed for this shelxl refinement is uniquely defined
by the following loop, which should always be used as a source of
symmetry information in preference to the above space-group names.
They are only intended as comments.
;
_olex2_refinement_description
;
1. Fixed Uiso
 At 1.2 times of:
  All C(H) groups
 At 1.5 times of:
  All C(H,H,H) groups, All C(H,H,H,H,H,H) groups
2. Restrained distances
 C25-C26
 1.5 with sigma of 0.02
 C13-C14
 1.5 with sigma of 0.02
 C25-C27
 1.5 with sigma of 0.02
 C34-C35
 1.5 with sigma of 0.02
 O6-C0AA
 1.5 with sigma of 0.02
 C0AA-C15
 1.5 with sigma of 0.02
 C0AA-C14
 1.5 with sigma of 0.02
3. Uiso/Uaniso restraints and constraints
Uanis(C13) \\sim Ueq: with sigma of 0.01 and sigma for terminal atoms of 0.02
Uanis(C30) \\sim Ueq: with sigma of 0.01 and sigma for terminal atoms of 0.02
4. Others
 Fixed Sof: C0AA(0.5) H0AA(0.5) C13(0.5) H13(0.5) H14D(0.5) H14E(0.5)
 H14F(0.5) H14A(0.5) H14B(0.5) H14C(0.5) H15D(0.5) H15E(0.5) H15F(0.5)
 H15A(0.5) H15B(0.5) H15C(0.5)
5.a Ternary CH refined with riding coordinates:
 C0AA(H0AA), C1(H1), C4(H4), C7(H7), C10(H10), C13(H13), C16(H16), C19(H19),
 C22(H22), C25(H25), C28(H28), C31(H31), C34(H34), C37(H37), C40(H40), C43(H43),
  C46(H46), C49(H49)
5.b Me refined with riding coordinates:
 C14(H14D,H14E,H14F), C14(H14A,H14B,H14C), C15(H15D,H15E,H15F), C15(H15A,H15B,
 H15C), C26(H26A,H26B,H26C), C29(H29A,H29B,H29C), C30(H30A,H30B,H30C), C48(H48A,
 H48B,H48C)
5.c Idealised Me refined as rotating group:
 C2(H2A,H2B,H2C), C3(H3A,H3B,H3C), C5(H5A,H5B,H5C), C6(H6A,H6B,H6C), C8(H8A,
 H8B,H8C), C9(H9A,H9B,H9C), C11(H11A,H11B,H11C), C12(H12A,H12B,H12C), C17(H17A,
 H17B,H17C), C18(H18A,H18B,H18C), C20(H20A,H20B,H20C), C21(H21A,H21B,H21C),
 C23(H23A,H23B,H23C), C24(H24A,H24B,H24C), C27(H27A,H27B,H27C), C32(H32A,H32B,
 H32C), C33(H33A,H33B,H33C), C35(H35A,H35B,H35C), C36(H36A,H36B,H36C), C38(H38A,
 H38B,H38C), C39(H39A,H39B,H39C), C41(H41A,H41B,H41C), C42(H42A,H42B,H42C),
 C44(H44A,H44B,H44C), C45(H45A,H45B,H45C), C47(H47A,H47B,H47C), C50(H50A,H50B,
 H50C), C51(H51A,H51B,H51C)
;
_olex2_submission_special_instructions 'No special instructions were received'

loop_
_space_group_symop_operation_xyz
'x, y, z'
'x+1/2, -y, z+1/2'

loop_
_atom_site_label
_atom_site_type_symbol
_atom_site_fract_x
_atom_site_fract_y
_atom_site_fract_z
_atom_site_U_iso_or_equiv
_atom_site_adp_type
_atom_site_occupancy
_atom_site_site_symmetry_order
_atom_site_calc_flag
_atom_site_refinement_flags_posn
_atom_site_refinement_flags_adp
_atom_site_refinement_flags_occupancy
_atom_site_disorder_assembly
_atom_site_disorder_group
C0AA C 0.1880(13) 0.1242(14) 1.2809(13) 0.037(6) Uiso 0.5 1 d D . P A 1
H0AA H 0.2337 0.1038 1.2821 0.044 Uiso 0.5 1 calc R . P A 1
C1 C 0.2932(7) 0.6509(9) 1.0702(11) 0.047(4) Uani 1 1 d . . . . .
H1 H 0.3053 0.6583 1.0066 0.057 Uiso 1 1 calc R . . . .
C2 C 0.2576(8) 0.7366(9) 1.0981(13) 0.068(5) Uani 1 1 d . . . . .
H2A H 0.2178 0.7409 1.0644 0.101 Uiso 1 1 calc GR . . . .
H2B H 0.2834 0.7942 1.0872 0.101 Uiso 1 1 calc GR . . . .
H2C H 0.2478 0.7320 1.1615 0.101 Uiso 1 1 calc GR . . . .
C3 C 0.3532(7) 0.6371(10) 1.1246(11) 0.055(4) Uani 1 1 d . . . . .
H3A H 0.3437 0.6487 1.1872 0.083 Uiso 1 1 calc GR . . . .
H3B H 0.3859 0.6825 1.1046 0.083 Uiso 1 1 calc GR . . . .
H3C H 0.3688 0.5712 1.1172 0.083 Uiso 1 1 calc GR . . . .
C4 C 0.1125(6) 0.5431(8) 0.9778(10) 0.040(3) Uani 1 1 d . . . . .
H4 H 0.0718 0.5207 0.9504 0.047 Uiso 1 1 calc R . . . .
C5 C 0.0957(7) 0.5834(9) 1.0677(10) 0.044(4) Uani 1 1 d . . . . .
H5A H 0.0742 0.5338 1.1029 0.066 Uiso 1 1 calc GR . . . .
H5B H 0.0673 0.6388 1.0605 0.066 Uiso 1 1 calc GR . . . .
H5C H 0.1347 0.6037 1.0982 0.066 Uiso 1 1 calc GR . . . .
C6 C 0.1420(7) 0.6121(9) 0.9143(9) 0.043(3) Uani 1 1 d . . . . .
H6A H 0.1781 0.6444 0.9427 0.064 Uiso 1 1 calc GR . . . .
H6B H 0.1103 0.6601 0.8965 0.064 Uiso 1 1 calc GR . . . .
H6C H 0.1569 0.5772 0.8619 0.064 Uiso 1 1 calc GR . . . .
C7 C 0.0091(7) 0.3569(12) 0.8478(10) 0.051(4) Uani 1 1 d . . . . .
H7 H 0.0325 0.3875 0.7974 0.061 Uiso 1 1 calc R . . . .
C8 C -0.0120(10) 0.2534(12) 0.8177(12) 0.077(5) Uani 1 1 d . . . . .
H8A H 0.0259 0.2151 0.8032 0.116 Uiso 1 1 calc GR . . . .
H8B H -0.0393 0.2584 0.7653 0.116 Uiso 1 1 calc GR . . . .
H8C H -0.0355 0.2221 0.8657 0.116 Uiso 1 1 calc GR . . . .
C9 C -0.0446(7) 0.4188(10) 0.8703(10) 0.053(4) Uani 1 1 d . . . . .
H9A H -0.0686 0.3902 0.9194 0.079 Uiso 1 1 calc GR . . . .
H9B H -0.0726 0.4255 0.8187 0.079 Uiso 1 1 calc GR . . . .
H9C H -0.0288 0.4823 0.8879 0.079 Uiso 1 1 calc GR . . . .
C10 C 0.0591(6) 0.2402(8) 1.1099(9) 0.031(3) Uani 1 1 d . . . . .
H10 H 0.0703 0.2183 1.1710 0.037 Uiso 1 1 calc R . . . .
C11 C 0.0354(7) 0.1527(10) 1.0591(10) 0.049(4) Uani 1 1 d . . . . .
H11A H 0.0308 0.1692 0.9964 0.074 Uiso 1 1 calc GR . . . .
H11B H -0.0060 0.1326 1.0829 0.074 Uiso 1 1 calc GR . . . .
H11C H 0.0661 0.1001 1.0655 0.074 Uiso 1 1 calc GR . . . .
C12 C 0.0121(7) 0.3195(10) 1.1190(10) 0.049(4) Uani 1 1 d . . . . .
H12A H 0.0304 0.3709 1.1554 0.074 Uiso 1 1 calc GR . . . .
H12B H -0.0267 0.2951 1.1472 0.074 Uiso 1 1 calc GR . . . .
H12C H 0.0016 0.3450 1.0602 0.074 Uiso 1 1 calc GR . . . .
C13 C 0.1543(12) 0.1521(18) 1.2796(13) 0.035(6) Uani 0.5 1 d D U P A 2
H13 H 0.1092 0.1757 1.2786 0.042 Uiso 0.5 1 calc R . P A 2
C14 C 0.1737(11) 0.1606(16) 1.3672(12) 0.102(7) Uiso 1 1 d D . . . .
H14D H 0.1469 0.1197 1.4047 0.153 Uiso 0.5 1 calc R . P A 2
H14E H 0.2183 0.1404 1.3725 0.153 Uiso 0.5 1 calc R . P A 2
H14F H 0.1696 0.2277 1.3861 0.153 Uiso 0.5 1 calc R . P A 2
H14A H 0.1766 0.1084 1.4105 0.153 Uiso 0.5 1 calc R . P A 1
H14B H 0.2043 0.2112 1.3825 0.153 Uiso 0.5 1 calc R . P A 1
H14C H 0.1304 0.1872 1.3676 0.153 Uiso 0.5 1 calc R . P A 1
C15 C 0.1508(9) 0.0397(11) 1.2451(9) 0.061(5) Uani 1 1 d D . . . .
H15D H 0.1291 0.0003 1.2896 0.091 Uiso 0.5 1 calc R . P A 2
H15E H 0.1270 0.0369 1.1892 0.091 Uiso 0.5 1 calc R . P A 2
H15F H 0.1940 0.0152 1.2358 0.091 Uiso 0.5 1 calc R . P A 2
H15A H 0.1662 0.0237 1.1856 0.091 Uiso 0.5 1 calc R . P A 1
H15B H 0.1565 -0.0158 1.2842 0.091 Uiso 0.5 1 calc R . P A 1
H15C H 0.1054 0.0565 1.2421 0.091 Uiso 0.5 1 calc R . P A 1
C16 C 0.2234(7) 0.4347(10) 1.2347(8) 0.042(3) Uani 1 1 d . . . . .
H16 H 0.2282 0.5050 1.2226 0.050 Uiso 1 1 calc R . . . .
C17 C 0.2884(12) 0.4006(15) 1.2804(12) 0.094(8) Uani 1 1 d . . . . .
H17A H 0.2902 0.3301 1.2813 0.141 Uiso 1 1 calc GR . . . .
H17B H 0.2902 0.4250 1.3412 0.141 Uiso 1 1 calc GR . . . .
H17C H 0.3247 0.4256 1.2468 0.141 Uiso 1 1 calc GR . . . .
C18 C 0.1582(7) 0.4221(10) 1.2829(10) 0.052(4) Uani 1 1 d . . . . .
H18A H 0.1242 0.4498 1.2465 0.078 Uiso 1 1 calc GR . . . .
H18B H 0.1596 0.4551 1.3402 0.078 Uiso 1 1 calc GR . . . .
H18C H 0.1499 0.3535 1.2923 0.078 Uiso 1 1 calc GR . . . .
C19 C 0.1214(11) 0.2262(15) 0.6047(12) 0.087(6) Uani 1 1 d . . . . .
H19 H 0.1550 0.1844 0.5779 0.105 Uiso 1 1 calc R . . . .
C20 C 0.075(2) 0.186(2) 0.565(3) 0.193(16) Uiso 1 1 d . . . . .
H20A H 0.0360 0.1909 0.6011 0.290 Uiso 1 1 calc GR . . . .
H20B H 0.0845 0.1177 0.5546 0.290 Uiso 1 1 calc GR . . . .
H20C H 0.0673 0.2176 0.5077 0.290 Uiso 1 1 calc GR . . . .
C21 C 0.1473(10) 0.3122(16) 0.5750(14) 0.110(9) Uani 1 1 d . . . . .
H21A H 0.1174 0.3648 0.5867 0.165 Uiso 1 1 calc GR . . . .
H21B H 0.1554 0.3079 0.5112 0.165 Uiso 1 1 calc GR . . . .
H21C H 0.1875 0.3246 0.6062 0.165 Uiso 1 1 calc GR . . . .
C22 C 0.0934(7) -0.0765(10) 0.9034(10) 0.050(4) Uani 1 1 d . . . . .
H22 H 0.1111 -0.1295 0.8660 0.061 Uiso 1 1 calc R . . . .
C23 C 0.0599(9) -0.1233(12) 0.9843(15) 0.083(7) Uani 1 1 d . . . . .
H23A H 0.0915 -0.1576 1.0202 0.125 Uiso 1 1 calc GR . . . .
H23B H 0.0274 -0.1686 0.9636 0.125 Uiso 1 1 calc GR . . . .
H23C H 0.0397 -0.0731 1.0203 0.125 Uiso 1 1 calc GR . . . .
C24 C 0.0505(8) -0.0172(13) 0.8464(14) 0.087(6) Uani 1 1 d . . . . .
H24A H 0.0215 0.0201 0.8839 0.130 Uiso 1 1 calc GR . . . .
H24B H 0.0257 -0.0595 0.8076 0.130 Uiso 1 1 calc GR . . . .
H24C H 0.0762 0.0267 0.8103 0.130 Uiso 1 1 calc GR . . . .
C25 C 0.3467(9) -0.0141(13) 1.2187(15) 0.098(8) Uani 1 1 d D . . . .
H25 H 0.3136 -0.0429 1.2583 0.117 Uiso 1 1 calc R . . . .
C26 C 0.3974(15) -0.082(2) 1.215(2) 0.181(14) Uiso 1 1 d D . . . .
H26A H 0.4144 -0.0914 1.2752 0.271 Uiso 1 1 calc R . . . .
H26B H 0.3815 -0.1429 1.1922 0.271 Uiso 1 1 calc R . . . .
H26C H 0.4312 -0.0572 1.1767 0.271 Uiso 1 1 calc R . . . .
C27 C 0.3730(13) 0.0794(17) 1.2697(13) 0.135(12) Uani 1 1 d D . . . .
H27A H 0.4039 0.1130 1.2320 0.202 Uiso 1 1 calc GR . . . .
H27B H 0.3938 0.0596 1.3248 0.202 Uiso 1 1 calc GR . . . .
H27C H 0.3374 0.1226 1.2833 0.202 Uiso 1 1 calc GR . . . .
C28 C 0.4687(9) 0.3646(14) 1.2131(14) 0.083(6) Uani 1 1 d . . . . .
H28 H 0.4412 0.4068 1.2506 0.100 Uiso 1 1 calc R . . . .
C29 C 0.5146(13) 0.4176(19) 1.168(3) 0.20(2) Uani 1 1 d . . . . .
H29A H 0.4936 0.4637 1.1286 0.298 Uiso 1 1 calc R . . . .
H29B H 0.5411 0.4524 1.2108 0.298 Uiso 1 1 calc R . . . .
H29C H 0.5414 0.3742 1.1331 0.298 Uiso 1 1 calc R . . . .
C30 C 0.5070(16) 0.304(2) 1.265(2) 0.168(13) Uani 1 1 d . U . . .
H30A H 0.4797 0.2616 1.3010 0.251 Uiso 1 1 calc R . . . .
H30B H 0.5341 0.2643 1.2268 0.251 Uiso 1 1 calc R . . . .
H30C H 0.5339 0.3425 1.3045 0.251 Uiso 1 1 calc R . . . .
C31 C 0.4371(10) 0.6140(12) 0.8992(12) 0.074(5) Uani 1 1 d . . . . .
H31 H 0.4262 0.6588 0.9487 0.089 Uiso 1 1 calc R . . . .
C32 C 0.3970(12) 0.6415(14) 0.8184(14) 0.108(8) Uani 1 1 d . . . . .
H32A H 0.3952 0.5871 0.7772 0.162 Uiso 1 1 calc GR . . . .
H32B H 0.4164 0.6969 0.7887 0.162 Uiso 1 1 calc GR . . . .
H32C H 0.3538 0.6582 0.8374 0.162 Uiso 1 1 calc GR . . . .
C33 C 0.5085(9) 0.6179(14) 0.8838(14) 0.080(6) Uani 1 1 d . . . . .
H33A H 0.5296 0.6434 0.9367 0.120 Uiso 1 1 calc GR . . . .
H33B H 0.5176 0.6598 0.8332 0.120 Uiso 1 1 calc GR . . . .
H33C H 0.5245 0.5530 0.8715 0.120 Uiso 1 1 calc GR . . . .
C34 C 0.3894(11) 0.3638(12) 0.5730(9) 0.078(7) Uani 1 1 d D . . . .
H34 H 0.4288 0.3363 0.5456 0.094 Uiso 1 1 calc R . . . .
C35 C 0.3452(11) 0.3620(15) 0.5022(16) 0.114(9) Uani 1 1 d D . . . .
H35A H 0.3673 0.3763 0.4466 0.171 Uiso 1 1 calc GR . . . .
H35B H 0.3120 0.4104 0.5125 0.171 Uiso 1 1 calc GR . . . .
H35C H 0.3256 0.2982 0.4985 0.171 Uiso 1 1 calc GR . . . .
C36 C 0.4120(11) 0.4609(9) 0.6070(11) 0.078(7) Uani 1 1 d . . . . .
H36A H 0.3753 0.4978 0.6285 0.117 Uiso 1 1 calc GR . . . .
H36B H 0.4328 0.4962 0.5589 0.117 Uiso 1 1 calc GR . . . .
H36C H 0.4423 0.4512 0.6555 0.117 Uiso 1 1 calc GR . . . .
C37 C 0.3418(7) 0.0670(9) 0.6256(8) 0.040(3) Uani 1 1 d . . . . .
H37 H 0.3367 -0.0036 0.6357 0.047 Uiso 1 1 calc R . . . .
C38 C 0.2844(7) 0.1013(10) 0.5724(9) 0.044(3) Uani 1 1 d . . . . .
H38A H 0.2458 0.0948 0.6083 0.066 Uiso 1 1 calc GR . . . .
H38B H 0.2802 0.0622 0.5187 0.066 Uiso 1 1 calc GR . . . .
H38C H 0.2903 0.1689 0.5559 0.066 Uiso 1 1 calc GR . . . .
C39 C 0.4018(9) 0.0813(10) 0.5777(10) 0.060(5) Uani 1 1 d . . . . .
H39A H 0.4097 0.1503 0.5704 0.090 Uiso 1 1 calc GR . . . .
H39B H 0.3990 0.0508 0.5193 0.090 Uiso 1 1 calc GR . . . .
H39C H 0.4369 0.0524 0.6113 0.090 Uiso 1 1 calc GR . . . .
C40 C 0.2758(7) -0.1504(8) 0.7629(10) 0.042(3) Uani 1 1 d . . . . .
H40 H 0.3076 -0.1882 0.7281 0.050 Uiso 1 1 calc R . . . .
C41 C 0.2597(8) -0.2038(11) 0.8390(10) 0.058(4) Uani 1 1 d . . . . .
H41A H 0.2981 -0.2149 0.8745 0.087 Uiso 1 1 calc GR . . . .
H41B H 0.2415 -0.2658 0.8212 0.087 Uiso 1 1 calc GR . . . .
H41C H 0.2284 -0.1681 0.8741 0.087 Uiso 1 1 calc GR . . . .
C42 C 0.2203(9) -0.1316(11) 0.7055(11) 0.060(4) Uani 1 1 d . . . . .
H42A H 0.1915 -0.0864 0.7350 0.090 Uiso 1 1 calc GR . . . .
H42B H 0.1978 -0.1921 0.6939 0.090 Uiso 1 1 calc GR . . . .
H42C H 0.2349 -0.1039 0.6494 0.090 Uiso 1 1 calc GR . . . .
C43 C 0.4496(6) -0.0413(8) 0.8846(9) 0.034(3) Uani 1 1 d . . . . .
H43 H 0.4915 -0.0201 0.9096 0.040 Uiso 1 1 calc R . . . .
C44 C 0.4607(8) -0.0895(9) 0.7990(11) 0.052(4) Uani 1 1 d . . . . .
H44A H 0.4200 -0.1120 0.7749 0.078 Uiso 1 1 calc GR . . . .
H44B H 0.4892 -0.1445 0.8078 0.078 Uiso 1 1 calc GR . . . .
H44C H 0.4803 -0.0441 0.7575 0.078 Uiso 1 1 calc GR . . . .
C45 C 0.4148(8) -0.1067(10) 0.9541(11) 0.057(4) Uani 1 1 d . . . . .
H45A H 0.4185 -0.0777 1.0131 0.086 Uiso 1 1 calc GR . . . .
H45B H 0.4346 -0.1706 0.9546 0.086 Uiso 1 1 calc GR . . . .
H45C H 0.3697 -0.1126 0.9382 0.086 Uiso 1 1 calc GR . . . .
C46 C 0.5563(8) 0.1522(15) 1.0128(12) 0.071(5) Uani 1 1 d . . . . .
H46 H 0.5660 0.2205 1.0287 0.086 Uiso 1 1 calc R . . . .
C47 C 0.5376(9) 0.1045(18) 1.0960(13) 0.104(8) Uani 1 1 d . . . . .
H47A H 0.5173 0.1514 1.1354 0.156 Uiso 1 1 calc GR . . . .
H47B H 0.5756 0.0780 1.1250 0.156 Uiso 1 1 calc GR . . . .
H47C H 0.5076 0.0524 1.0831 0.156 Uiso 1 1 calc GR . . . .
C48 C 0.6079(17) 0.120(2) 0.961(2) 0.172(14) Uiso 1 1 d . . . . .
H48A H 0.6460 0.1152 0.9982 0.258 Uiso 1 1 calc R . . . .
H48B H 0.5978 0.0573 0.9358 0.258 Uiso 1 1 calc R . . . .
H48C H 0.6157 0.1664 0.9132 0.258 Uiso 1 1 calc R . . . .
C49 C 0.5026(5) 0.2629(9) 0.7491(9) 0.032(3) Uani 1 1 d . . . . .
H49 H 0.4917 0.2893 0.6894 0.039 Uiso 1 1 calc R . . . .
C50 C 0.5332(7) 0.3403(10) 0.8024(12) 0.056(5) Uani 1 1 d . . . . .
H50A H 0.5189 0.4032 0.7809 0.085 Uiso 1 1 calc GR . . . .
H50B H 0.5796 0.3357 0.7968 0.085 Uiso 1 1 calc GR . . . .
H50C H 0.5211 0.3330 0.8648 0.085 Uiso 1 1 calc GR . . . .
C51 C 0.5479(7) 0.1775(11) 0.7372(12) 0.052(4) Uani 1 1 d . . . . .
H51A H 0.5588 0.1509 0.7953 0.077 Uiso 1 1 calc GR . . . .
H51B H 0.5868 0.1991 0.7073 0.077 Uiso 1 1 calc GR . . . .
H51C H 0.5270 0.1279 0.7014 0.077 Uiso 1 1 calc GR . . . .
Cd1 Cd 0.24993(4) 0.43619(5) 0.78384(5) 0.02721(19) Uani 1 1 d . . . . .
Cl1 Cl 0.2308(2) 0.5601(2) 0.6780(2) 0.0583(10) Uani 1 1 d . . . . .
O1 O 0.2208(3) 0.3151(4) 0.9976(4) 0.0167(15) Uani 1 1 d . . . . .
O2 O 0.3402(4) 0.1893(5) 0.8611(5) 0.0202(16) Uani 1 1 d . . . . .
O3 O 0.1534(3) 0.4588(5) 0.9862(5) 0.0217(15) Uani 1 1 d . . . . .
O4 O 0.0525(4) 0.3438(5) 0.9169(6) 0.0323(19) Uani 1 1 d . . . . .
O5 O 0.1170(3) 0.2711(5) 1.0680(5) 0.0237(17) Uani 1 1 d . . . . .
O6 O 0.1837(4) 0.2009(5) 1.2172(5) 0.0308(19) Uani 1 1 d D . . . .
O7 O 0.2203(4) 0.3870(5) 1.1481(5) 0.0252(16) Uani 1 1 d . . . . .
O8 O 0.2542(4) 0.5661(5) 1.0795(5) 0.0288(17) Uani 1 1 d . . . . .
O9 O 0.2826(4) 0.4788(5) 0.9181(5) 0.0254(16) Uani 1 1 d . . . . .
O10 O 0.1676(4) 0.3489(5) 0.8277(5) 0.0257(17) Uani 1 1 d . . . . .
O11 O 0.1473(4) 0.1893(5) 0.9005(5) 0.0204(16) Uani 1 1 d . . . . .
O12 O 0.2116(4) 0.1256(5) 1.0504(5) 0.0211(15) Uani 1 1 d . . . . .
O13 O 0.2995(4) 0.2232(5) 1.1207(5) 0.0217(16) Uani 1 1 d . . . . .
O14 O 0.3341(3) 0.3987(5) 1.0474(5) 0.0225(16) Uani 1 1 d . . . . .
O15 O 0.1352(4) 0.2004(6) 0.6940(5) 0.035(2) Uani 1 1 d . . . . .
O16 O 0.1458(4) -0.0189(6) 0.9332(6) 0.0333(19) Uani 1 1 d . . . . .
O17 O 0.3162(4) 0.0102(5) 1.1437(5) 0.0314(17) Uani 1 1 d . . . . .
O18 O 0.4305(4) 0.3007(5) 1.1582(6) 0.0331(19) Uani 1 1 d . . . . .
O19 O 0.4200(4) 0.5191(5) 0.9249(6) 0.033(2) Uani 1 1 d . . . . .
O20 O 0.2623(4) 0.2734(5) 0.7345(5) 0.0249(17) Uani 1 1 d . . . . .
O21 O 0.2285(4) 0.0995(5) 0.8140(5) 0.0230(16) Uani 1 1 d . . . . .
O22 O 0.2851(3) 0.0380(5) 0.9498(4) 0.0195(15) Uani 1 1 d . . . . .
O23 O 0.3838(4) 0.1498(5) 1.0284(5) 0.0215(16) Uani 1 1 d . . . . .
O24 O 0.4151(3) 0.3088(5) 0.9612(5) 0.0219(16) Uani 1 1 d . . . . .
O25 O 0.3544(4) 0.3797(5) 0.8075(5) 0.0238(16) Uani 1 1 d . . . . .
O26 O 0.3430(4) 0.1133(5) 0.7115(5) 0.0267(17) Uani 1 1 d . . . . .
O27 O 0.3050(4) -0.0620(5) 0.7891(5) 0.0248(16) Uani 1 1 d . . . . .
O28 O 0.4086(4) 0.0439(5) 0.8712(5) 0.0268(17) Uani 1 1 d . . . . .
O29 O 0.5049(4) 0.1561(5) 0.9501(6) 0.0281(17) Uani 1 1 d . . . . .
O30 O 0.4447(4) 0.2290(5) 0.7905(5) 0.0265(18) Uani 1 1 d . . . . .
O31 O 0.3762(4) 0.2999(6) 0.6394(5) 0.034(2) Uani 1 1 d . . . . .
Ti1 Ti 0.24522(9) 0.44844(13) 1.02820(12) 0.0212(4) Uani 1 1 d . . . . .
Ti2 Ti 0.13582(10) 0.32475(14) 0.94177(13) 0.0210(4) Uani 1 1 d . . . . .
Ti3 Ti 0.20485(10) 0.25377(13) 1.11283(12) 0.0219(4) Uani 1 1 d . . . . .
Ti4 Ti 0.36612(10) 0.42120(12) 0.92313(13) 0.0216(4) Uani 1 1 d . . . . .
Ti5 Ti 0.18899(10) 0.22300(13) 0.78240(12) 0.0217(4) Uani 1 1 d . . . . .
Ti6 Ti 0.19549(10) 0.08189(12) 0.93278(12) 0.0201(4) Uani 1 1 d . . . . .
Ti7 Ti 0.30286(9) 0.09864(12) 1.06140(12) 0.0213(4) Uani 1 1 d . . . . .
Ti8 Ti 0.37402(9) 0.28273(13) 1.07363(12) 0.0215(4) Uani 1 1 d . . . . .
Ti9 Ti 0.35219(10) 0.25781(13) 0.74689(12) 0.0227(4) Uani 1 1 d . . . . .
Ti10 Ti 0.31801(9) 0.05676(14) 0.82670(12) 0.0209(4) Uani 1 1 d . . . . .
Ti11 Ti 0.42637(9) 0.17912(13) 0.91038(13) 0.0208(4) Uani 1 1 d . . . . .

loop_
_atom_site_aniso_label
_atom_site_aniso_U_11
_atom_site_aniso_U_22
_atom_site_aniso_U_33
_atom_site_aniso_U_23
_atom_site_aniso_U_13
_atom_site_aniso_U_12
C1 0.046(8) 0.027(6) 0.069(10) -0.004(6) -0.005(7) -0.012(6)
C2 0.054(10) 0.032(7) 0.117(14) -0.027(8) -0.020(10) 0.004(7)
C3 0.049(9) 0.048(8) 0.069(10) -0.007(7) -0.012(8) -0.014(7)
C4 0.027(7) 0.023(6) 0.068(9) 0.000(6) -0.015(6) 0.002(5)
C5 0.038(8) 0.043(8) 0.052(8) -0.001(6) 0.004(7) 0.016(6)
C6 0.057(9) 0.027(6) 0.043(7) -0.003(5) -0.004(7) 0.005(6)
C7 0.038(8) 0.077(10) 0.037(8) -0.003(7) -0.004(6) -0.015(7)
C8 0.088(13) 0.066(11) 0.078(11) -0.021(9) -0.043(10) -0.031(10)
C9 0.040(8) 0.066(9) 0.053(8) 0.002(7) -0.017(6) 0.020(7)
C10 0.020(6) 0.038(6) 0.036(6) 0.005(5) 0.001(5) -0.009(5)
C11 0.039(8) 0.065(9) 0.044(8) 0.001(7) 0.007(7) -0.025(7)
C12 0.042(9) 0.067(10) 0.039(8) -0.001(7) 0.012(7) 0.004(7)
C13 0.033(10) 0.049(11) 0.023(9) 0.008(8) 0.018(8) 0.002(9)
C15 0.084(13) 0.063(10) 0.036(8) 0.021(7) 0.002(8) -0.026(9)
C16 0.050(9) 0.046(7) 0.028(6) -0.018(6) 0.004(6) -0.007(7)
C17 0.13(2) 0.107(15) 0.042(10) -0.037(10) -0.045(11) 0.054(14)
C18 0.052(10) 0.066(10) 0.039(8) -0.017(6) 0.013(7) 0.021(7)
C19 0.102(15) 0.103(14) 0.057(10) 0.044(10) -0.063(10) -0.028(12)
C21 0.080(14) 0.17(2) 0.085(13) 0.067(14) -0.048(11) -0.064(14)
C22 0.047(9) 0.047(8) 0.058(9) -0.015(6) 0.006(7) -0.018(6)
C23 0.059(11) 0.064(10) 0.127(17) -0.007(11) 0.052(13) -0.014(9)
C24 0.053(10) 0.065(11) 0.143(18) -0.024(11) -0.066(11) -0.004(8)
C25 0.060(12) 0.103(16) 0.130(19) 0.072(14) -0.010(12) -0.007(11)
C27 0.16(2) 0.18(2) 0.065(12) 0.046(14) -0.073(14) -0.12(2)
C28 0.069(12) 0.084(13) 0.095(14) -0.045(11) -0.046(10) -0.002(10)
C29 0.10(2) 0.11(2) 0.38(6) -0.05(3) 0.04(3) -0.076(17)
C30 0.17(2) 0.20(2) 0.134(19) 0.002(17) -0.122(17) -0.012(18)
C31 0.094(14) 0.050(9) 0.080(12) 0.017(9) -0.006(10) -0.039(10)
C32 0.15(2) 0.084(13) 0.092(15) 0.060(12) 0.001(15) -0.003(14)
C33 0.074(13) 0.080(12) 0.086(13) 0.016(10) -0.004(10) -0.061(10)
C34 0.15(2) 0.066(10) 0.023(7) 0.022(7) -0.006(9) -0.037(12)
C35 0.106(18) 0.092(15) 0.14(2) 0.061(15) -0.047(16) -0.036(14)
C36 0.140(19) 0.034(8) 0.059(10) 0.021(7) 0.039(12) 0.001(10)
C37 0.051(9) 0.033(6) 0.035(7) -0.002(5) 0.009(7) 0.005(6)
C38 0.038(8) 0.063(9) 0.031(7) -0.013(6) 0.001(6) -0.006(6)
C39 0.094(15) 0.052(9) 0.036(8) -0.009(6) 0.030(9) -0.008(8)
C40 0.038(7) 0.024(6) 0.063(9) -0.009(5) -0.004(7) -0.010(5)
C41 0.057(10) 0.062(9) 0.055(9) 0.003(7) -0.003(8) -0.024(8)
C42 0.077(12) 0.048(9) 0.056(9) -0.008(7) -0.004(8) -0.030(8)
C43 0.020(6) 0.021(6) 0.060(8) -0.005(5) -0.004(6) 0.006(5)
C44 0.043(9) 0.038(7) 0.075(11) -0.007(7) 0.024(8) 0.007(6)
C45 0.069(12) 0.035(7) 0.067(10) 0.016(7) 0.010(9) 0.005(7)
C46 0.040(10) 0.117(15) 0.057(11) 0.004(10) -0.030(8) 0.024(10)
C47 0.040(10) 0.20(2) 0.077(13) 0.050(14) -0.006(9) 0.021(13)
C49 0.010(6) 0.047(7) 0.040(7) -0.001(6) 0.013(5) -0.005(5)
C50 0.033(8) 0.042(8) 0.094(13) 0.000(8) 0.019(9) -0.018(6)
C51 0.027(8) 0.061(9) 0.067(10) 0.004(7) 0.018(7) 0.014(6)
Cd1 0.0284(4) 0.0277(4) 0.0255(4) 0.0039(4) -0.0014(3) -0.0026(4)
Cl1 0.083(3) 0.0410(18) 0.051(2) 0.0223(15) -0.0009(19) 0.0050(18)
O1 0.016(4) 0.021(3) 0.013(3) 0.001(3) 0.000(3) -0.001(3)
O2 0.024(4) 0.014(3) 0.022(4) 0.000(3) -0.002(3) 0.002(3)
O3 0.020(4) 0.020(4) 0.025(4) 0.002(3) -0.003(3) 0.000(3)
O4 0.029(5) 0.027(4) 0.041(5) 0.002(3) -0.007(4) -0.001(3)
O5 0.013(4) 0.032(4) 0.026(4) 0.000(3) 0.005(3) -0.006(3)
O6 0.034(5) 0.034(4) 0.025(4) 0.007(3) 0.001(4) -0.005(4)
O7 0.029(4) 0.033(4) 0.014(3) -0.004(3) -0.002(3) 0.001(3)
O8 0.035(5) 0.019(3) 0.032(4) -0.003(3) -0.002(4) 0.001(3)
O9 0.023(4) 0.025(4) 0.029(4) -0.001(3) -0.003(3) -0.002(3)
O10 0.029(4) 0.020(4) 0.028(4) 0.005(3) 0.005(3) 0.002(3)
O11 0.021(4) 0.019(4) 0.022(4) -0.003(3) -0.002(3) -0.004(3)
O12 0.022(4) 0.022(4) 0.019(4) 0.006(3) 0.000(3) -0.004(3)
O13 0.026(4) 0.021(4) 0.018(4) 0.001(3) -0.005(3) 0.004(3)
O14 0.017(4) 0.024(4) 0.026(4) -0.005(3) -0.002(3) -0.002(3)
O15 0.043(6) 0.039(5) 0.022(4) 0.001(3) 0.005(4) -0.002(4)
O16 0.033(5) 0.030(4) 0.037(5) -0.001(3) 0.000(4) -0.009(4)
O17 0.035(4) 0.028(4) 0.031(4) 0.016(3) -0.005(3) -0.001(3)
O18 0.030(5) 0.034(4) 0.035(5) -0.004(3) -0.018(4) -0.004(4)
O19 0.025(4) 0.026(4) 0.048(5) 0.004(3) 0.000(4) -0.009(3)
O20 0.023(4) 0.028(4) 0.023(4) -0.001(3) 0.001(3) -0.003(3)
O21 0.023(4) 0.023(4) 0.023(4) -0.005(3) -0.004(3) -0.002(3)
O22 0.014(4) 0.020(3) 0.024(4) 0.003(3) -0.002(3) -0.002(3)
O23 0.022(4) 0.021(3) 0.022(4) 0.003(3) -0.006(3) 0.001(3)
O24 0.020(4) 0.020(4) 0.026(4) 0.003(3) 0.002(3) -0.006(3)
O25 0.016(4) 0.027(4) 0.029(4) 0.001(3) -0.002(3) -0.005(3)
O26 0.024(4) 0.034(4) 0.022(4) -0.007(3) 0.005(3) -0.001(3)
O27 0.025(4) 0.022(4) 0.027(4) -0.007(3) 0.000(3) -0.003(3)
O28 0.025(4) 0.019(4) 0.036(4) 0.000(3) -0.001(3) 0.009(3)
O29 0.014(4) 0.030(4) 0.041(5) -0.001(3) -0.005(3) -0.001(3)
O30 0.024(4) 0.026(4) 0.029(4) 0.004(3) 0.009(4) -0.001(3)
O31 0.042(6) 0.037(5) 0.021(4) 0.004(3) 0.007(4) -0.013(4)
Ti1 0.0196(10) 0.0209(9) 0.0230(9) -0.0016(8) 0.0004(8) -0.0008(8)
Ti2 0.0180(10) 0.0242(10) 0.0209(9) 0.0004(7) 0.0001(8) -0.0002(8)
Ti3 0.0232(11) 0.0258(9) 0.0167(9) 0.0002(7) 0.0016(8) -0.0016(8)
Ti4 0.0191(10) 0.0197(9) 0.0261(10) 0.0005(7) 0.0010(8) -0.0042(7)
Ti5 0.0200(10) 0.0254(9) 0.0198(9) 0.0020(7) -0.0015(8) -0.0002(8)
Ti6 0.0188(10) 0.0206(10) 0.0209(9) 0.0008(7) 0.0013(8) -0.0031(7)
Ti7 0.0204(10) 0.0231(9) 0.0205(9) 0.0029(7) -0.0018(7) -0.0022(8)
Ti8 0.0193(10) 0.0235(9) 0.0216(9) -0.0008(7) -0.0040(8) -0.0024(8)
Ti9 0.0212(10) 0.0264(10) 0.0206(9) 0.0041(7) 0.0038(8) -0.0024(8)
Ti10 0.0215(10) 0.0205(9) 0.0208(9) -0.0019(7) 0.0020(8) -0.0014(8)
Ti11 0.0169(10) 0.0205(9) 0.0251(10) 0.0009(7) 0.0009(8) -0.0013(8)

loop_
_atom_type_symbol
_atom_type_description
_atom_type_scat_dispersion_real
_atom_type_scat_dispersion_imag
_atom_type_scat_source
C C 0.0033 0.0016 'International Tables Vol C Tables 4.2.6.8 and 6.1.1.4'
H H 0.0000 0.0000 'International Tables Vol C Tables 4.2.6.8 and 6.1.1.4'
Cd Cd -0.8075 1.2024 'International Tables Vol C Tables 4.2.6.8 and 6.1.1.4'
Cl Cl 0.1484 0.1585 'International Tables Vol C Tables 4.2.6.8 and 6.1.1.4'
O O 0.0106 0.0060 'International Tables Vol C Tables 4.2.6.8 and 6.1.1.4'
Ti Ti 0.2776 0.4457 'International Tables Vol C Tables 4.2.6.8 and 6.1.1.4'

loop_
_geom_angle_atom_site_label_1
_geom_angle_atom_site_label_2
_geom_angle_atom_site_label_3
_geom_angle
C14 C0AA H0AA 106.4
C14 C0AA C15 119.6(19)
C14 C0AA O6 109.5(17)
C15 C0AA H0AA 106.4
O6 C0AA H0AA 106.4
O6 C0AA C15 107.8(15)
C2 C1 H1 108.8
C2 C1 C3 111.7(13)
C3 C1 H1 108.8
O8 C1 H1 108.8
O8 C1 C2 110.4(12)
O8 C1 C3 108.4(11)
C1 C2 H2A 109.5
C1 C2 H2B 109.5
C1 C2 H2C 109.5
H2A C2 H2B 109.5
H2A C2 H2C 109.5
H2B C2 H2C 109.5
C1 C3 H3A 109.5
C1 C3 H3B 109.5
C1 C3 H3C 109.5
H3A C3 H3B 109.5
H3A C3 H3C 109.5
H3B C3 H3C 109.5
C5 C4 H4 106.8
C6 C4 H4 106.8
C6 C4 C5 115.9(11)
O3 C4 H4 106.8
O3 C4 C5 111.0(11)
O3 C4 C6 109.2(10)
C4 C5 H5A 109.5
C4 C5 H5B 109.5
C4 C5 H5C 109.5
H5A C5 H5B 109.5
H5A C5 H5C 109.5
H5B C5 H5C 109.5
C4 C6 H6A 109.5
C4 C6 H6B 109.5
C4 C6 H6C 109.5
H6A C6 H6B 109.5
H6A C6 H6C 109.5
H6B C6 H6C 109.5
C8 C7 H7 107.8
C9 C7 H7 107.8
C9 C7 C8 113.0(14)
O4 C7 H7 107.8
O4 C7 C8 106.2(13)
O4 C7 C9 114.0(12)
C7 C8 H8A 109.5
C7 C8 H8B 109.5
C7 C8 H8C 109.5
H8A C8 H8B 109.5
H8A C8 H8C 109.5
H8B C8 H8C 109.5
C7 C9 H9A 109.5
C7 C9 H9B 109.5
C7 C9 H9C 109.5
H9A C9 H9B 109.5
H9A C9 H9C 109.5
H9B C9 H9C 109.5
C11 C10 H10 107.4
C12 C10 H10 107.4
C12 C10 C11 115.1(12)
O5 C10 H10 107.4
O5 C10 C11 107.0(9)
O5 C10 C12 112.3(10)
C10 C11 H11A 109.5
C10 C11 H11B 109.5
C10 C11 H11C 109.5
H11A C11 H11B 109.5
H11A C11 H11C 109.5
H11B C11 H11C 109.5
C10 C12 H12A 109.5
C10 C12 H12B 109.5
C10 C12 H12C 109.5
H12A C12 H12B 109.5
H12A C12 H12C 109.5
H12B C12 H12C 109.5
C14 C13 H13 105.3
C14 C13 C15 113.2(18)
C15 C13 H13 105.3
O6 C13 H13 105.3
O6 C13 C14 120(2)
O6 C13 C15 106.5(15)
C0AA C14 H14A 109.5
C0AA C14 H14B 109.5
C0AA C14 H14C 109.5
C13 C14 H14D 109.5
C13 C14 H14E 109.5
C13 C14 H14F 109.5
H14D C14 H14E 109.5
H14D C14 H14F 109.5
H14E C14 H14F 109.5
H14A C14 H14B 109.5
H14A C14 H14C 109.5
H14B C14 H14C 109.5
C0AA C15 H15A 109.5
C0AA C15 H15B 109.5
C0AA C15 H15C 109.5
C13 C15 H15D 109.5
C13 C15 H15E 109.5
C13 C15 H15F 109.5
H15D C15 H15E 109.5
H15D C15 H15F 109.5
H15E C15 H15F 109.5
H15A C15 H15B 109.5
H15A C15 H15C 109.5
H15B C15 H15C 109.5
C17 C16 H16 106.4
C18 C16 H16 106.4
C18 C16 C17 120.8(14)
O7 C16 H16 106.4
O7 C16 C17 106.8(11)
O7 C16 C18 109.0(11)
C16 C17 H17A 109.5
C16 C17 H17B 109.5
C16 C17 H17C 109.5
H17A C17 H17B 109.5
H17A C17 H17C 109.5
H17B C17 H17C 109.5
C16 C18 H18A 109.5
C16 C18 H18B 109.5
C16 C18 H18C 109.5
H18A C18 H18B 109.5
H18A C18 H18C 109.5
H18B C18 H18C 109.5
C20 C19 H19 95.4
C20 C19 C21 122(2)
C20 C19 O15 119(2)
C21 C19 H19 95.4
C21 C19 O15 116.3(15)
O15 C19 H19 95.4
C19 C20 H20A 109.5
C19 C20 H20B 109.5
C19 C20 H20C 109.5
H20A C20 H20B 109.5
H20A C20 H20C 109.5
H20B C20 H20C 109.5
C19 C21 H21A 109.5
C19 C21 H21B 109.5
C19 C21 H21C 109.5
H21A C21 H21B 109.5
H21A C21 H21C 109.5
H21B C21 H21C 109.5
C23 C22 H22 107.7
C24 C22 H22 107.7
C24 C22 C23 114.4(15)
O16 C22 H22 107.7
O16 C22 C23 109.5(13)
O16 C22 C24 109.5(12)
C22 C23 H23A 109.5
C22 C23 H23B 109.5
C22 C23 H23C 109.5
H23A C23 H23B 109.5
H23A C23 H23C 109.5
H23B C23 H23C 109.5
C22 C24 H24A 109.5
C22 C24 H24B 109.5
C22 C24 H24C 109.5
H24A C24 H24B 109.5
H24A C24 H24C 109.5
H24B C24 H24C 109.5
C26 C25 H25 106.0
C26 C25 C27 107(2)
C27 C25 H25 106.0
O17 C25 H25 106.0
O17 C25 C26 120(2)
O17 C25 C27 111.4(14)
C25 C26 H26A 109.5
C25 C26 H26B 109.5
C25 C26 H26C 109.5
H26A C26 H26B 109.5
H26A C26 H26C 109.5
H26B C26 H26C 109.5
C25 C27 H27A 109.5
C25 C27 H27B 109.5
C25 C27 H27C 109.5
H27A C27 H27B 109.5
H27A C27 H27C 109.5
H27B C27 H27C 109.5
C29 C28 H28 111.4
C29 C28 C30 101(2)
C29 C28 O18 115(2)
C30 C28 H28 111.4
C30 C28 O18 105.4(17)
O18 C28 H28 111.4
C28 C29 H29A 109.5
C28 C29 H29B 109.5
C28 C29 H29C 109.5
H29A C29 H29B 109.5
H29A C29 H29C 109.5
H29B C29 H29C 109.5
C28 C30 H30A 109.5
C28 C30 H30B 109.5
C28 C30 H30C 109.5
H30A C30 H30B 109.5
H30A C30 H30C 109.5
H30B C30 H30C 109.5
C32 C31 H31 108.4
C33 C31 H31 108.4
C33 C31 C32 114.3(16)
O19 C31 H31 108.4
O19 C31 C32 108.2(15)
O19 C31 C33 108.9(16)
C31 C32 H32A 109.5
C31 C32 H32B 109.5
C31 C32 H32C 109.5
H32A C32 H32B 109.5
H32A C32 H32C 109.5
H32B C32 H32C 109.5
C31 C33 H33A 109.5
C31 C33 H33B 109.5
C31 C33 H33C 109.5
H33A C33 H33B 109.5
H33A C33 H33C 109.5
H33B C33 H33C 109.5
C35 C34 H34 102.8
C35 C34 C36 118.3(17)
C36 C34 H34 102.8
O31 C34 H34 102.8
O31 C34 C35 114.2(16)
O31 C34 C36 113.1(12)
C34 C35 H35A 109.5
C34 C35 H35B 109.5
C34 C35 H35C 109.5
H35A C35 H35B 109.5
H35A C35 H35C 109.5
H35B C35 H35C 109.5
C34 C36 H36A 109.5
C34 C36 H36B 109.5
C34 C36 H36C 109.5
H36A C36 H36B 109.5
H36A C36 H36C 109.5
H36B C36 H36C 109.5
C38 C37 H37 107.6
C39 C37 H37 107.6
C39 C37 C38 112.1(12)
O26 C37 H37 107.6
O26 C37 C38 110.3(10)
O26 C37 C39 111.6(12)
C37 C38 H38A 109.5
C37 C38 H38B 109.5
C37 C38 H38C 109.5
H38A C38 H38B 109.5
H38A C38 H38C 109.5
H38B C38 H38C 109.5
C37 C39 H39A 109.5
C37 C39 H39B 109.5
C37 C39 H39C 109.5
H39A C39 H39B 109.5
H39A C39 H39C 109.5
H39B C39 H39C 109.5
C41 C40 H40 108.1
C41 C40 C42 112.6(13)
C41 C40 O27 109.3(12)
C42 C40 H40 108.1
O27 C40 H40 108.1
O27 C40 C42 110.4(11)
C40 C41 H41A 109.5
C40 C41 H41B 109.5
C40 C41 H41C 109.5
H41A C41 H41B 109.5
H41A C41 H41C 109.5
H41B C41 H41C 109.5
C40 C42 H42A 109.5
C40 C42 H42B 109.5
C40 C42 H42C 109.5
H42A C42 H42B 109.5
H42A C42 H42C 109.5
H42B C42 H42C 109.5
C44 C43 H43 109.0
C44 C43 C45 113.4(11)
C44 C43 O28 109.7(11)
C45 C43 H43 109.0
O28 C43 H43 109.0
O28 C43 C45 106.6(9)
C43 C44 H44A 109.5
C43 C44 H44B 109.5
C43 C44 H44C 109.5
H44A C44 H44B 109.5
H44A C44 H44C 109.5
H44B C44 H44C 109.5
C43 C45 H45A 109.5
C43 C45 H45B 109.5
C43 C45 H45C 109.5
H45A C45 H45B 109.5
H45A C45 H45C 109.5
H45B C45 H45C 109.5
C47 C46 H46 106.0
C48 C46 H46 106.0
C48 C46 C47 122(2)
C48 C46 O29 102.9(19)
O29 C46 H46 106.0
O29 C46 C47 112.3(16)
C46 C47 H47A 109.5
C46 C47 H47B 109.5
C46 C47 H47C 109.5
H47A C47 H47B 109.5
H47A C47 H47C 109.5
H47B C47 H47C 109.5
C46 C48 H48A 109.5
C46 C48 H48B 109.5
C46 C48 H48C 109.5
H48A C48 H48B 109.5
H48A C48 H48C 109.5
H48B C48 H48C 109.5
C50 C49 H49 108.7
C50 C49 C51 110.8(13)
C51 C49 H49 108.7
O30 C49 H49 108.7
O30 C49 C50 111.3(10)
O30 C49 C51 108.6(10)
C49 C50 H50A 109.5
C49 C50 H50B 109.5
C49 C50 H50C 109.5
H50A C50 H50B 109.5
H50A C50 H50C 109.5
H50B C50 H50C 109.5
C49 C51 H51A 109.5
C49 C51 H51B 109.5
C49 C51 H51C 109.5
H51A C51 H51B 109.5
H51A C51 H51C 109.5
H51B C51 H51C 109.5
Cl1 Cd1 O20 119.5(2)
Cl1 Cd1 Ti4 127.67(12)
Cl1 Cd1 Ti5 126.32(12)
Cl1 Cd1 Ti9 122.35(10)
O9 Cd1 Cl1 118.1(2)
O9 Cd1 O20 120.2(3)
O9 Cd1 O25 70.4(3)
O9 Cd1 Ti4 35.81(19)
O9 Cd1 Ti5 111.92(18)
O9 Cd1 Ti9 98.8(2)
O10 Cd1 Cl1 117.7(2)
O10 Cd1 O9 96.5(3)
O10 Cd1 O20 70.1(3)
O10 Cd1 O25 119.9(3)
O10 Cd1 Ti4 111.0(2)
O10 Cd1 Ti5 35.82(18)
O10 Cd1 Ti9 98.32(19)
O20 Cd1 Ti4 93.4(2)
O20 Cd1 Ti5 34.28(17)
O20 Cd1 Ti9 34.31(19)
O25 Cd1 Cl1 120.0(2)
O25 Cd1 O20 68.4(3)
O25 Cd1 Ti4 34.58(19)
O25 Cd1 Ti5 93.62(18)
O25 Cd1 Ti9 34.58(18)
Ti4 Cd1 Ti5 104.14(5)
Ti4 Cd1 Ti9 64.79(5)
Ti5 Cd1 Ti9 64.51(6)
Ti2 O1 Ti1 105.6(3)
Ti3 O1 Ti1 104.1(3)
Ti3 O1 Ti2 104.7(3)
Ti10 O2 Ti9 104.4(3)
Ti11 O2 Ti9 104.3(3)
Ti11 O2 Ti10 104.5(3)
C4 O3 Ti1 129.9(7)
C4 O3 Ti2 127.4(7)
Ti2 O3 Ti1 102.2(3)
C7 O4 Ti2 143.6(8)
C10 O5 Ti2 132.1(7)
C10 O5 Ti3 126.9(7)
Ti3 O5 Ti2 100.4(3)
C0AA O6 Ti3 151.0(11)
C13 O6 Ti3 163.1(13)
C16 O7 Ti1 125.6(7)
C16 O7 Ti3 132.7(7)
Ti3 O7 Ti1 101.2(3)
C1 O8 Ti1 138.8(8)
Ti1 O9 Cd1 128.1(4)
Ti1 O9 Ti4 104.5(4)
Ti4 O9 Cd1 101.8(3)
Ti2 O10 Cd1 130.5(4)
Ti2 O10 Ti5 104.2(3)
Ti5 O10 Cd1 102.1(3)
Ti2 O11 Ti5 96.2(3)
Ti6 O11 Ti2 137.4(4)
Ti6 O11 Ti5 100.4(3)
Ti6 O12 Ti3 134.7(4)
Ti6 O12 Ti7 101.0(3)
Ti7 O12 Ti3 101.4(3)
Ti7 O13 Ti3 101.2(3)
Ti8 O13 Ti3 133.5(4)
Ti8 O13 Ti7 100.6(3)
Ti1 O14 Ti4 97.0(3)
Ti8 O14 Ti1 138.3(4)
Ti8 O14 Ti4 100.6(3)
C19 O15 Ti5 142.8(10)
C22 O16 Ti6 154.9(9)
C25 O17 Ti7 147.3(10)
C28 O18 Ti8 150.5(10)
C31 O19 Ti4 150.6(10)
Ti5 O20 Cd1 98.5(3)
Ti5 O20 Ti9 138.2(4)
Ti9 O20 Cd1 100.6(3)
Ti5 O21 Ti10 133.4(4)
Ti6 O21 Ti5 100.6(3)
Ti6 O21 Ti10 102.2(4)
Ti6 O22 Ti10 99.5(3)
Ti7 O22 Ti6 99.3(3)
Ti7 O22 Ti10 133.7(4)
Ti7 O23 Ti8 99.5(3)
Ti7 O23 Ti11 134.0(4)
Ti8 O23 Ti11 99.2(3)
Ti4 O24 Ti11 132.7(4)
Ti8 O24 Ti4 100.0(3)
Ti8 O24 Ti11 102.9(3)
Ti4 O25 Cd1 99.3(3)
Ti4 O25 Ti9 136.4(4)
Ti9 O25 Cd1 101.5(3)
C37 O26 Ti9 131.2(7)
C37 O26 Ti10 127.3(7)
Ti10 O26 Ti9 100.4(3)
C40 O27 Ti10 163.5(8)
C43 O28 Ti10 131.5(7)
C43 O28 Ti11 127.1(7)
Ti11 O28 Ti10 100.9(3)
C46 O29 Ti11 157.3(9)
C49 O30 Ti9 125.6(7)
C49 O30 Ti11 132.4(8)
Ti11 O30 Ti9 100.1(3)
C34 O31 Ti9 158.4(10)
O1 Ti1 O3 75.4(3)
O1 Ti1 O7 75.6(3)
O1 Ti1 O14 87.2(3)
O1 Ti1 Ti2 37.2(2)
O1 Ti1 Ti3 37.80(19)
O1 Ti1 Ti4 88.7(2)
O3 Ti1 O7 93.6(3)
O3 Ti1 Ti2 38.7(2)
O3 Ti1 Ti3 86.1(2)
O3 Ti1 Ti4 129.9(2)
O7 Ti1 Ti2 87.3(2)
O7 Ti1 Ti3 38.0(2)
O7 Ti1 Ti4 128.4(2)
O8 Ti1 O1 165.6(3)
O8 Ti1 O3 99.6(3)
O8 Ti1 O7 91.4(3)
O8 Ti1 O9 97.5(3)
O8 Ti1 O14 98.7(4)
O8 Ti1 Ti2 137.9(3)
O8 Ti1 Ti3 129.5(2)
O8 Ti1 Ti4 104.5(3)
O9 Ti1 O1 96.4(3)
O9 Ti1 O3 95.9(3)
O9 Ti1 O7 165.7(3)
O9 Ti1 O14 79.6(3)
O9 Ti1 Ti2 93.4(2)
O9 Ti1 Ti3 132.1(2)
O9 Ti1 Ti4 38.3(2)
O14 Ti1 O3 161.5(3)
O14 Ti1 O7 88.1(3)
O14 Ti1 Ti2 123.2(2)
O14 Ti1 Ti3 83.9(2)
O14 Ti1 Ti4 41.6(2)
Ti3 Ti1 Ti2 59.80(7)
Ti4 Ti1 Ti2 109.03(8)
Ti4 Ti1 Ti3 109.63(8)
O1 Ti2 O3 75.9(3)
O1 Ti2 O5 75.9(3)
O1 Ti2 O11 87.7(3)
O1 Ti2 Ti1 37.21(19)
O1 Ti2 Ti3 37.53(18)
O1 Ti2 Ti5 88.6(2)
O3 Ti2 O5 93.5(3)
O3 Ti2 Ti1 39.1(2)
O3 Ti2 Ti3 86.1(2)
O3 Ti2 Ti5 129.4(2)
O4 Ti2 O1 166.1(3)
O4 Ti2 O3 96.3(3)
O4 Ti2 O5 93.4(3)
O4 Ti2 O10 97.3(4)
O4 Ti2 O11 100.9(4)
O4 Ti2 Ti1 135.3(3)
O4 Ti2 Ti3 131.8(3)
O4 Ti2 Ti5 105.2(3)
O5 Ti2 Ti1 87.4(2)
O5 Ti2 Ti3 38.5(2)
O5 Ti2 Ti5 129.3(2)
O10 Ti2 O1 94.8(3)
O10 Ti2 O3 94.3(3)
O10 Ti2 O5 166.0(3)
O10 Ti2 O11 80.7(3)
O10 Ti2 Ti1 91.4(3)
O10 Ti2 Ti3 130.6(3)
O10 Ti2 Ti5 38.5(2)
O11 Ti2 O3 162.5(3)
O11 Ti2 O5 88.4(3)
O11 Ti2 Ti1 123.8(2)
O11 Ti2 Ti3 84.5(2)
O11 Ti2 Ti5 42.4(2)
Ti3 Ti2 Ti1 59.46(7)
Ti5 Ti2 Ti1 108.56(8)
Ti5 Ti2 Ti3 109.98(8)
O1 Ti3 O5 78.6(3)
O1 Ti3 O12 87.6(3)
O1 Ti3 O13 88.6(3)
O1 Ti3 Ti1 38.08(19)
O1 Ti3 Ti2 37.8(2)
O1 Ti3 Ti7 88.1(2)
O5 Ti3 O12 90.7(3)
O5 Ti3 O13 162.7(3)
O5 Ti3 Ti1 90.4(2)
O5 Ti3 Ti2 41.0(2)
O5 Ti3 Ti7 128.4(2)
O6 Ti3 O1 175.3(4)
O6 Ti3 O5 96.9(4)
O6 Ti3 O7 100.9(3)
O6 Ti3 O12 93.8(3)
O6 Ti3 O13 96.0(4)
O6 Ti3 Ti1 141.7(3)
O6 Ti3 Ti2 137.8(3)
O6 Ti3 Ti7 95.8(3)
O7 Ti3 O1 78.6(3)
O7 Ti3 O5 97.6(3)
O7 Ti3 O12 162.0(3)
O7 Ti3 O13 91.2(3)
O7 Ti3 Ti1 40.7(2)
O7 Ti3 Ti2 90.2(2)
O7 Ti3 Ti7 128.5(3)
O12 Ti3 O13 77.0(3)
O12 Ti3 Ti1 123.8(2)
O12 Ti3 Ti2 85.7(2)
O12 Ti3 Ti7 38.6(2)
O13 Ti3 Ti1 86.6(2)
O13 Ti3 Ti2 124.5(2)
O13 Ti3 Ti7 38.4(2)
Ti1 Ti3 Ti2 60.74(6)
Ti7 Ti3 Ti1 108.90(8)
Ti7 Ti3 Ti2 108.81(8)
O9 Ti4 Cd1 42.4(2)
O9 Ti4 O14 78.4(3)
O9 Ti4 O24 145.1(3)
O9 Ti4 Ti1 37.3(2)
O9 Ti4 Ti8 110.4(2)
O14 Ti4 Cd1 111.4(2)
O14 Ti4 Ti1 41.4(2)
O14 Ti4 Ti8 37.8(2)
O19 Ti4 Cd1 116.3(3)
O19 Ti4 O9 105.1(4)
O19 Ti4 O14 108.5(4)
O19 Ti4 O24 106.0(4)
O19 Ti4 O25 109.8(4)
O19 Ti4 Ti1 115.6(3)
O19 Ti4 Ti8 116.7(3)
O24 Ti4 Cd1 129.8(2)
O24 Ti4 O14 77.1(3)
O24 Ti4 Ti1 112.8(2)
O24 Ti4 Ti8 39.8(2)
O25 Ti4 Cd1 46.1(2)
O25 Ti4 O9 88.4(3)
O25 Ti4 O14 141.5(3)
O25 Ti4 O24 95.6(3)
O25 Ti4 Ti1 115.0(3)
O25 Ti4 Ti8 121.6(2)
Ti1 Ti4 Cd1 72.52(7)
Ti8 Ti4 Cd1 125.48(8)
Ti8 Ti4 Ti1 74.15(7)
O10 Ti5 Cd1 42.1(2)
O10 Ti5 O11 78.4(3)
O10 Ti5 O21 143.4(3)
O10 Ti5 Ti2 37.2(2)
O10 Ti5 Ti6 109.5(2)
O11 Ti5 Cd1 112.0(2)
O11 Ti5 Ti2 41.37(19)
O11 Ti5 Ti6 37.7(2)
O15 Ti5 Cd1 114.8(3)
O15 Ti5 O10 106.2(4)
O15 Ti5 O11 110.1(3)
O15 Ti5 O20 107.7(4)
O15 Ti5 O21 107.2(3)
O15 Ti5 Ti2 116.7(3)
O15 Ti5 Ti6 118.8(3)
O20 Ti5 Cd1 47.2(2)
O20 Ti5 O10 89.3(3)
O20 Ti5 O11 142.2(3)
O20 Ti5 O21 94.3(3)
O20 Ti5 Ti2 116.5(3)
O20 Ti5 Ti6 120.6(3)
O21 Ti5 Cd1 129.3(2)
O21 Ti5 O11 76.6(3)
O21 Ti5 Ti2 111.9(2)
O21 Ti5 Ti6 39.4(2)
Ti2 Ti5 Cd1 73.11(6)
Ti6 Ti5 Cd1 125.21(8)
Ti6 Ti5 Ti2 73.68(7)
O11 Ti6 O12 94.9(3)
O11 Ti6 O21 81.4(3)
O11 Ti6 O22 142.1(3)
O11 Ti6 Ti5 41.9(2)
O11 Ti6 Ti7 121.1(2)
O11 Ti6 Ti10 114.2(2)
O12 Ti6 O21 139.3(3)
O12 Ti6 O22 79.1(3)
O12 Ti6 Ti5 120.3(2)
O12 Ti6 Ti7 40.1(2)
O12 Ti6 Ti10 112.1(2)
O16 Ti6 O11 108.6(4)
O16 Ti6 O12 111.0(3)
O16 Ti6 O21 108.5(4)
O16 Ti6 O22 108.4(4)
O16 Ti6 Ti5 120.0(3)
O16 Ti6 Ti7 120.7(3)
O16 Ti6 Ti10 114.4(3)
O21 Ti6 O22 79.7(3)
O21 Ti6 Ti5 40.0(2)
O21 Ti6 Ti7 108.8(2)
O21 Ti6 Ti10 39.4(2)
O22 Ti6 Ti5 109.9(2)
O22 Ti6 Ti7 39.5(2)
O22 Ti6 Ti10 40.3(2)
Ti5 Ti6 Ti10 73.49(7)
Ti7 Ti6 Ti5 118.40(8)
Ti7 Ti6 Ti10 73.42(8)
O12 Ti7 Ti3 40.1(2)
O12 Ti7 Ti6 38.9(2)
O12 Ti7 Ti8 109.4(2)
O13 Ti7 O12 80.4(3)
O13 Ti7 Ti3 40.4(2)
O13 Ti7 Ti6 109.9(2)
O13 Ti7 Ti8 39.1(2)
O17 Ti7 O12 110.3(3)
O17 Ti7 O13 107.5(3)
O17 Ti7 O22 110.0(3)
O17 Ti7 O23 107.6(3)
O17 Ti7 Ti3 114.5(3)
O17 Ti7 Ti6 121.5(3)
O17 Ti7 Ti8 118.4(3)
O22 Ti7 O12 79.6(3)
O22 Ti7 O13 141.8(3)
O22 Ti7 Ti3 113.5(2)
O22 Ti7 Ti6 41.2(2)
O22 Ti7 Ti8 122.1(2)
O23 Ti7 O12 141.0(3)
O23 Ti7 O13 79.7(3)
O23 Ti7 O22 96.2(3)
O23 Ti7 Ti3 113.5(2)
O23 Ti7 Ti6 122.1(2)
O23 Ti7 Ti8 41.2(2)
Ti6 Ti7 Ti3 73.43(7)
Ti8 Ti7 Ti3 73.51(7)
Ti8 Ti7 Ti6 119.17(8)
O13 Ti8 O23 79.0(3)
O13 Ti8 O24 140.5(3)
O13 Ti8 Ti4 121.2(2)
O13 Ti8 Ti7 40.2(2)
O13 Ti8 Ti11 113.0(2)
O14 Ti8 O13 95.0(3)
O14 Ti8 O23 141.4(3)
O14 Ti8 O24 81.4(3)
O14 Ti8 Ti4 41.7(2)
O14 Ti8 Ti7 120.5(3)
O14 Ti8 Ti11 113.4(2)
O18 Ti8 O13 110.1(4)
O18 Ti8 O14 109.6(4)
O18 Ti8 O23 108.2(4)
O18 Ti8 O24 108.0(4)
O18 Ti8 Ti4 119.9(3)
O18 Ti8 Ti7 120.4(3)
O18 Ti8 Ti11 114.2(3)
O23 Ti8 Ti4 110.2(2)
O23 Ti8 Ti7 39.3(2)
O23 Ti8 Ti11 41.0(2)
O24 Ti8 O23 80.0(3)
O24 Ti8 Ti4 40.2(2)
O24 Ti8 Ti7 109.3(2)
O24 Ti8 Ti11 38.9(2)
Ti4 Ti8 Ti11 73.13(7)
Ti7 Ti8 Ti4 118.75(9)
Ti7 Ti8 Ti11 74.00(7)
O2 Ti9 Cd1 97.5(2)
O2 Ti9 O26 75.5(3)
O2 Ti9 O30 75.6(3)
O2 Ti9 Ti10 37.6(2)
O2 Ti9 Ti11 37.5(2)
O20 Ti9 Cd1 45.1(2)
O20 Ti9 O2 90.8(3)
O20 Ti9 O25 88.3(3)
O20 Ti9 O26 89.6(3)
O20 Ti9 O30 166.3(3)
O20 Ti9 Ti10 85.0(2)
O20 Ti9 Ti11 127.7(2)
O25 Ti9 Cd1 44.0(2)
O25 Ti9 O2 90.7(3)
O25 Ti9 O26 166.0(3)
O25 Ti9 O30 89.8(3)
O25 Ti9 Ti10 127.5(2)
O25 Ti9 Ti11 85.4(2)
O26 Ti9 Cd1 134.5(2)
O26 Ti9 O30 89.0(3)
O26 Ti9 Ti10 38.5(2)
O26 Ti9 Ti11 84.9(2)
O30 Ti9 Cd1 133.6(2)
O30 Ti9 Ti10 85.4(2)
O30 Ti9 Ti11 38.6(2)
O31 Ti9 Cd1 95.2(3)
O31 Ti9 O2 167.3(4)
O31 Ti9 O20 98.7(4)
O31 Ti9 O25 97.8(3)
O31 Ti9 O26 96.2(3)
O31 Ti9 O30 95.0(4)
O31 Ti9 Ti10 134.7(3)
O31 Ti9 Ti11 133.6(3)
Ti10 Ti9 Cd1 117.00(7)
Ti11 Ti9 Cd1 116.80(7)
Ti11 Ti9 Ti10 59.70(6)
O2 Ti10 O21 88.2(3)
O2 Ti10 O22 87.6(3)
O2 Ti10 O26 78.4(3)
O2 Ti10 O28 76.9(3)
O2 Ti10 Ti6 87.3(2)
O2 Ti10 Ti9 38.0(2)
O2 Ti10 Ti11 37.6(2)
O21 Ti10 O22 78.6(3)
O21 Ti10 O26 92.7(3)
O21 Ti10 O28 161.8(3)
O21 Ti10 Ti6 38.4(2)
O21 Ti10 Ti9 84.9(2)
O21 Ti10 Ti11 124.7(2)
O22 Ti10 O28 90.2(3)
O22 Ti10 Ti6 40.1(2)
O22 Ti10 Ti9 123.7(2)
O22 Ti10 Ti11 86.9(2)
O26 Ti10 O22 163.7(3)
O26 Ti10 O28 94.5(3)
O26 Ti10 Ti6 129.7(3)
O26 Ti10 Ti9 41.0(2)
O26 Ti10 Ti11 86.9(2)
O27 Ti10 O2 174.3(3)
O27 Ti10 O21 95.9(4)
O27 Ti10 O22 97.1(3)
O27 Ti10 O26 97.5(3)
O27 Ti10 O28 99.8(4)
O27 Ti10 Ti6 98.3(2)
O27 Ti10 Ti9 138.3(3)
O27 Ti10 Ti11 139.1(3)
O28 Ti10 Ti6 128.9(2)
O28 Ti10 Ti9 89.5(2)
O28 Ti10 Ti11 39.3(2)
Ti6 Ti10 Ti9 107.06(7)
Ti6 Ti10 Ti11 109.89(8)
Ti11 Ti10 Ti9 59.99(7)
O2 Ti11 O23 86.7(3)
O2 Ti11 O24 88.3(3)
O2 Ti11 O28 77.6(3)
O2 Ti11 O30 78.8(3)
O2 Ti11 Ti8 86.6(2)
O2 Ti11 Ti9 38.1(2)
O2 Ti11 Ti10 37.9(2)
O23 Ti11 Ti8 39.72(19)
O23 Ti11 Ti9 123.0(2)
O23 Ti11 Ti10 85.7(2)
O24 Ti11 O23 77.9(3)
O24 Ti11 O28 161.6(3)
O24 Ti11 O30 93.4(3)
O24 Ti11 Ti8 38.1(2)
O24 Ti11 Ti9 85.8(2)
O24 Ti11 Ti10 124.8(2)
O28 Ti11 O23 89.4(3)
O28 Ti11 Ti8 127.8(2)
O28 Ti11 Ti9 90.1(2)
O28 Ti11 Ti10 39.8(2)
O29 Ti11 O2 173.4(3)
O29 Ti11 O23 94.3(4)
O29 Ti11 O24 98.3(3)
O29 Ti11 O28 95.9(3)
O29 Ti11 O30 101.0(4)
O29 Ti11 Ti8 98.3(3)
O29 Ti11 Ti9 142.3(3)
O29 Ti11 Ti10 135.6(3)
O30 Ti11 O23 163.3(3)
O30 Ti11 O28 95.4(3)
O30 Ti11 Ti8 130.0(2)
O30 Ti11 Ti9 41.3(2)
O30 Ti11 Ti10 87.8(3)
Ti8 Ti11 Ti9 107.09(8)
Ti8 Ti11 Ti10 108.84(8)
Ti10 Ti11 Ti9 60.32(7)

loop_
_geom_bond_atom_site_label_1
_geom_bond_atom_site_label_2
_geom_bond_distance
C0AA H0AA 1.0000
C0AA C14 1.43(2)
C0AA C15 1.51(2)
C0AA O6 1.44(2)
C1 H1 1.0000
C1 C2 1.469(18)
C1 C3 1.52(2)
C1 O8 1.441(14)
C2 H2A 0.9800
C2 H2B 0.9800
C2 H2C 0.9800
C3 H3A 0.9800
C3 H3B 0.9800
C3 H3C 0.9800
C4 H4 1.0000
C4 C5 1.51(2)
C4 C6 1.492(18)
C4 O3 1.457(13)
C5 H5A 0.9800
C5 H5B 0.9800
C5 H5C 0.9800
C6 H6A 0.9800
C6 H6B 0.9800
C6 H6C 0.9800
C7 H7 1.0000
C7 C8 1.57(2)
C7 C9 1.46(2)
C7 O4 1.396(18)
C8 H8A 0.9800
C8 H8B 0.9800
C8 H8C 0.9800
C9 H9A 0.9800
C9 H9B 0.9800
C9 H9C 0.9800
C10 H10 1.0000
C10 C11 1.521(18)
C10 C12 1.485(18)
C10 O5 1.438(12)
C11 H11A 0.9800
C11 H11B 0.9800
C11 H11C 0.9800
C12 H12A 0.9800
C12 H12B 0.9800
C12 H12C 0.9800
C13 H13 1.0000
C13 C14 1.39(2)
C13 C15 1.65(3)
C13 O6 1.31(2)
C14 H14D 0.9800
C14 H14E 0.9800
C14 H14F 0.9800
C14 H14A 0.9800
C14 H14B 0.9800
C14 H14C 0.9800
C15 H15D 0.9800
C15 H15E 0.9800
C15 H15F 0.9800
C15 H15A 0.9800
C15 H15B 0.9800
C15 H15C 0.9800
C16 H16 1.0000
C16 C17 1.60(2)
C16 C18 1.560(19)
C16 O7 1.468(13)
C17 H17A 0.9800
C17 H17B 0.9800
C17 H17C 0.9800
C18 H18A 0.9800
C18 H18B 0.9800
C18 H18C 0.9800
C19 H19 1.0000
C19 C20 1.28(5)
C19 C21 1.39(2)
C19 O15 1.425(16)
C20 H20A 0.9800
C20 H20B 0.9800
C20 H20C 0.9800
C21 H21A 0.9800
C21 H21B 0.9800
C21 H21C 0.9800
C22 H22 1.0000
C22 C23 1.55(2)
C22 C24 1.49(2)
C22 O16 1.433(16)
C23 H23A 0.9800
C23 H23B 0.9800
C23 H23C 0.9800
C24 H24A 0.9800
C24 H24B 0.9800
C24 H24C 0.9800
C25 H25 1.0000
C25 C26 1.42(2)
C25 C27 1.61(2)
C25 O17 1.34(2)
C26 H26A 0.9800
C26 H26B 0.9800
C26 H26C 0.9800
C27 H27A 0.9800
C27 H27B 0.9800
C27 H27C 0.9800
C28 H28 1.0000
C28 C29 1.39(3)
C28 C30 1.41(3)
C28 O18 1.455(17)
C29 H29A 0.9800
C29 H29B 0.9800
C29 H29C 0.9800
C30 H30A 0.9800
C30 H30B 0.9800
C30 H30C 0.9800
C31 H31 1.0000
C31 C32 1.53(3)
C31 C33 1.52(3)
C31 O19 1.421(16)
C32 H32A 0.9800
C32 H32B 0.9800
C32 H32C 0.9800
C33 H33A 0.9800
C33 H33B 0.9800
C33 H33C 0.9800
C34 H34 1.0000
C34 C35 1.42(2)
C34 C36 1.52(2)
C34 O31 1.368(15)
C35 H35A 0.9800
C35 H35B 0.9800
C35 H35C 0.9800
C36 H36A 0.9800
C36 H36B 0.9800
C36 H36C 0.9800
C37 H37 1.0000
C37 C38 1.52(2)
C37 C39 1.47(2)
C37 O26 1.448(14)
C38 H38A 0.9800
C38 H38B 0.9800
C38 H38C 0.9800
C39 H39A 0.9800
C39 H39B 0.9800
C39 H39C 0.9800
C40 H40 1.0000
C40 C41 1.409(19)
C40 C42 1.47(2)
C40 O27 1.429(14)
C41 H41A 0.9800
C41 H41B 0.9800
C41 H41C 0.9800
C42 H42A 0.9800
C42 H42B 0.9800
C42 H42C 0.9800
C43 H43 1.0000
C43 C44 1.474(19)
C43 C45 1.570(18)
C43 O28 1.477(13)
C44 H44A 0.9800
C44 H44B 0.9800
C44 H44C 0.9800
C45 H45A 0.9800
C45 H45B 0.9800
C45 H45C 0.9800
C46 H46 1.0000
C46 C47 1.47(2)
C46 C48 1.41(3)
C46 O29 1.437(18)
C47 H47A 0.9800
C47 H47B 0.9800
C47 H47C 0.9800
C48 H48A 0.9800
C48 H48B 0.9800
C48 H48C 0.9800
C49 H49 1.0000
C49 C50 1.49(2)
C49 C51 1.532(17)
C49 O30 1.445(12)
C50 H50A 0.9800
C50 H50B 0.9800
C50 H50C 0.9800
C51 H51A 0.9800
C51 H51B 0.9800
C51 H51C 0.9800
Cd1 Cl1 2.385(3)
Cd1 O9 2.221(8)
Cd1 O10 2.213(7)
Cd1 O20 2.396(7)
Cd1 O25 2.356(8)
Cd1 Ti4 3.227(3)
Cd1 Ti5 3.228(2)
Cd1 Ti9 3.326(2)
O1 Ti1 1.979(7)
O1 Ti2 1.977(8)
O1 Ti3 1.966(6)
O2 Ti9 1.987(7)
O2 Ti10 1.971(7)
O2 Ti11 1.960(8)
O3 Ti1 2.034(8)
O3 Ti2 2.015(7)
O4 Ti2 1.808(9)
O5 Ti2 2.084(7)
O5 Ti3 1.977(8)
O6 Ti3 1.795(7)
O7 Ti1 2.069(7)
O7 Ti3 1.955(8)
O8 Ti1 1.820(7)
O9 Ti1 1.886(7)
O9 Ti4 1.929(8)
O10 Ti2 1.877(7)
O10 Ti5 1.932(7)
O11 Ti2 1.999(7)
O11 Ti5 2.041(7)
O11 Ti6 1.868(7)
O12 Ti3 2.022(7)
O12 Ti6 1.907(8)
O12 Ti7 1.959(8)
O13 Ti3 2.034(8)
O13 Ti7 1.951(7)
O13 Ti8 1.906(8)
O14 Ti1 2.010(8)
O14 Ti4 2.017(7)
O14 Ti8 1.859(7)
O15 Ti5 1.776(10)
O16 Ti6 1.746(8)
O17 Ti7 1.772(7)
O18 Ti8 1.760(9)
O19 Ti4 1.769(8)
O20 Ti5 1.839(7)
O20 Ti9 1.908(8)
O21 Ti5 1.965(7)
O21 Ti6 1.939(7)
O21 Ti10 1.978(8)
O22 Ti6 1.993(7)
O22 Ti7 1.921(7)
O22 Ti10 2.001(7)
O23 Ti7 1.907(8)
O23 Ti8 1.981(7)
O23 Ti11 2.035(7)
O24 Ti4 1.957(7)
O24 Ti8 1.938(7)
O24 Ti11 1.973(7)
O25 Ti4 1.856(8)
O25 Ti9 1.926(7)
O26 Ti9 2.088(8)
O26 Ti10 1.981(7)
O27 Ti10 1.767(7)
O28 Ti10 2.025(8)
O28 Ti11 2.006(7)
O29 Ti11 1.782(8)
O30 Ti9 2.088(9)
O30 Ti11 1.976(7)
O31 Ti9 1.798(8)
Ti1 Ti2 3.151(3)
Ti1 Ti3 3.111(3)
Ti1 Ti4 3.016(3)
Ti2 Ti3 3.122(3)
Ti2 Ti5 3.007(3)
Ti3 Ti7 3.080(3)
Ti4 Ti8 2.984(3)
Ti5 Ti6 3.004(3)
Ti6 Ti7 2.984(3)
Ti6 Ti10 3.049(3)
Ti7 Ti8 2.969(3)
Ti8 Ti11 3.060(3)
Ti9 Ti10 3.128(3)
Ti9 Ti11 3.117(3)
Ti10 Ti11 3.108(3)

loop_
_geom_torsion_atom_site_label_1
_geom_torsion_atom_site_label_2
_geom_torsion_atom_site_label_3
_geom_torsion_atom_site_label_4
_geom_torsion
C0AA O6 Ti3 O5 125(2)
C0AA O6 Ti3 O7 -136(2)
C0AA O6 Ti3 O12 33(2)
C0AA O6 Ti3 O13 -44(2)
C0AA O6 Ti3 Ti1 -136(2)
C0AA O6 Ti3 Ti2 121(2)
C0AA O6 Ti3 Ti7 -5(2)
C1 O8 Ti1 O1 171.7(14)
C1 O8 Ti1 O3 -119.8(13)
C1 O8 Ti1 O7 146.3(13)
C1 O8 Ti1 O9 -22.5(13)
C1 O8 Ti1 O14 58.0(13)
C1 O8 Ti1 Ti2 -126.2(12)
C1 O8 Ti1 Ti3 147.3(12)
C1 O8 Ti1 Ti4 15.9(13)
C2 C1 O8 Ti1 150.5(12)
C3 C1 O8 Ti1 -86.9(16)
C5 C4 O3 Ti1 -68.5(13)
C5 C4 O3 Ti2 121.0(10)
C6 C4 O3 Ti1 60.4(14)
C6 C4 O3 Ti2 -110.0(10)
C7 O4 Ti2 O1 160.5(14)
C7 O4 Ti2 O3 105.5(14)
C7 O4 Ti2 O5 -160.6(14)
C7 O4 Ti2 O10 10.3(15)
C7 O4 Ti2 O11 -71.6(14)
C7 O4 Ti2 Ti1 109.7(14)
C7 O4 Ti2 Ti3 -164.0(13)
C7 O4 Ti2 Ti5 -28.2(14)
C8 C7 O4 Ti2 87.3(16)
C9 C7 O4 Ti2 -147.7(11)
C11 C10 O5 Ti2 64.1(13)
C11 C10 O5 Ti3 -105.4(11)
C12 C10 O5 Ti2 -63.1(14)
C12 C10 O5 Ti3 127.4(10)
C13 O6 Ti3 O5 33(4)
C13 O6 Ti3 O7 132(4)
C13 O6 Ti3 O12 -59(4)
C13 O6 Ti3 O13 -136(4)
C13 O6 Ti3 Ti1 132(4)
C13 O6 Ti3 Ti2 29(5)
C13 O6 Ti3 Ti7 -97(4)
C14 C0AA C15 C13 64(2)
C14 C0AA O6 C13 -56(2)
C14 C0AA O6 Ti3 155.4(16)
C14 C13 C15 C0AA -61(2)
C14 C13 O6 C0AA 69(3)
C14 C13 O6 Ti3 -172(3)
C15 C0AA C14 C13 -72(3)
C15 C0AA O6 C13 75(3)
C15 C0AA O6 Ti3 -73(3)
C15 C13 C14 C0AA 56(2)
C15 C13 O6 C0AA -62(2)
C15 C13 O6 Ti3 57(5)
C17 C16 O7 Ti1 -98.6(14)
C17 C16 O7 Ti3 72.0(16)
C18 C16 O7 Ti1 129.3(10)
C18 C16 O7 Ti3 -60.2(16)
C19 O15 Ti5 Cd1 30(2)
C19 O15 Ti5 O10 73.9(19)
C19 O15 Ti5 O11 157.2(19)
C19 O15 Ti5 O20 -21(2)
C19 O15 Ti5 O21 -121.1(19)
C19 O15 Ti5 Ti2 112.5(19)
C19 O15 Ti5 Ti6 -162.3(18)
C20 C19 O15 Ti5 178(2)
C21 C19 O15 Ti5 -20(3)
C22 O16 Ti6 O11 32.4(19)
C22 O16 Ti6 O12 135.4(18)
C22 O16 Ti6 O21 -54.6(19)
C22 O16 Ti6 O22 -139.6(18)
C22 O16 Ti6 Ti5 -12(2)
C22 O16 Ti6 Ti7 178.9(17)
C22 O16 Ti6 Ti10 -96.5(18)
C23 C22 O16 Ti6 -140.0(16)
C24 C22 O16 Ti6 -14(3)
C25 O17 Ti7 O12 -125.3(19)
C25 O17 Ti7 O13 -39(2)
C25 O17 Ti7 O22 148.8(19)
C25 O17 Ti7 O23 45(2)
C25 O17 Ti7 Ti3 -82.0(19)
C25 O17 Ti7 Ti6 -166.9(18)
C25 O17 Ti7 Ti8 2(2)
C26 C25 O17 Ti7 -107(3)
C27 C25 O17 Ti7 19(3)
C28 O18 Ti8 O13 -116(2)
C28 O18 Ti8 O14 -13(2)
C28 O18 Ti8 O23 159(2)
C28 O18 Ti8 O24 74(2)
C28 O18 Ti8 Ti4 32(2)
C28 O18 Ti8 Ti7 -160(2)
C28 O18 Ti8 Ti11 115(2)
C29 C28 O18 Ti8 -66(3)
C30 C28 O18 Ti8 -176.5(19)
C31 O19 Ti4 Cd1 10(2)
C31 O19 Ti4 O9 -34(2)
C31 O19 Ti4 O14 -116.2(19)
C31 O19 Ti4 O24 162.3(19)
C31 O19 Ti4 O25 60(2)
C31 O19 Ti4 Ti1 -72(2)
C31 O19 Ti4 Ti8 -156.4(19)
C32 C31 O19 Ti4 -19(3)
C33 C31 O19 Ti4 -143.4(16)
C34 O31 Ti9 Cd1 31(3)
C34 O31 Ti9 O2 -145(3)
C34 O31 Ti9 O20 76(3)
C34 O31 Ti9 O25 -13(3)
C34 O31 Ti9 O26 167(3)
C34 O31 Ti9 O30 -104(3)
C34 O31 Ti9 Ti10 168(3)
C34 O31 Ti9 Ti11 -104(3)
C35 C34 O31 Ti9 -109(3)
C36 C34 O31 Ti9 30(4)
C38 C37 O26 Ti9 -62.9(14)
C38 C37 O26 Ti10 103.0(11)
C39 C37 O26 Ti9 62.3(16)
C39 C37 O26 Ti10 -131.7(10)
C40 O27 Ti10 O21 -15(3)
C40 O27 Ti10 O22 65(3)
C40 O27 Ti10 O26 -108(3)
C40 O27 Ti10 O28 156(3)
C40 O27 Ti10 Ti6 24(3)
C40 O27 Ti10 Ti9 -104(3)
C40 O27 Ti10 Ti11 158(3)
C41 C40 O27 Ti10 -80(3)
C42 C40 O27 Ti10 45(3)
C44 C43 O28 Ti10 62.5(12)
C44 C43 O28 Ti11 -127.1(9)
C45 C43 O28 Ti10 -60.6(13)
C45 C43 O28 Ti11 109.8(11)
C46 O29 Ti11 O23 -32(3)
C46 O29 Ti11 O24 46(3)
C46 O29 Ti11 O28 -122(3)
C46 O29 Ti11 O30 141(3)
C46 O29 Ti11 Ti8 7(3)
C46 O29 Ti11 Ti9 140(3)
C46 O29 Ti11 Ti10 -121(3)
C47 C46 O29 Ti11 50(3)
C48 C46 O29 Ti11 -176(2)
C50 C49 O30 Ti9 106.9(12)
C50 C49 O30 Ti11 -54.0(15)
C51 C49 O30 Ti9 -130.7(10)
C51 C49 O30 Ti11 68.3(14)
Cd1 O9 Ti1 O1 38.5(5)
Cd1 O9 Ti1 O3 -37.5(5)
Cd1 O9 Ti1 O7 93.8(14)
Cd1 O9 Ti1 O8 -138.0(5)
Cd1 O9 Ti1 O14 124.4(5)
Cd1 O9 Ti1 Ti2 1.3(4)
Cd1 O9 Ti1 Ti3 52.6(6)
Cd1 O9 Ti1 Ti4 118.1(6)
Cd1 O10 Ti2 O1 -38.4(5)
Cd1 O10 Ti2 O3 37.7(5)
Cd1 O10 Ti2 O4 134.7(5)
Cd1 O10 Ti2 O5 -86.0(14)
Cd1 O10 Ti2 O11 -125.4(5)
Cd1 O10 Ti2 Ti1 -1.3(5)
Cd1 O10 Ti2 Ti3 -50.9(6)
Cd1 O10 Ti2 Ti5 -120.1(7)
Cd1 O20 Ti5 O10 1.0(3)
Cd1 O20 Ti5 O11 -69.0(6)
Cd1 O20 Ti5 O15 107.7(4)
Cd1 O20 Ti5 O21 -142.6(3)
Cd1 O20 Ti5 Ti2 -25.5(4)
Cd1 O20 Ti5 Ti6 -111.5(2)
Cd1 O25 Ti4 O9 -2.3(3)
Cd1 O25 Ti4 O14 66.6(6)
Cd1 O25 Ti4 O19 -107.9(4)
Cd1 O25 Ti4 O24 142.9(3)
Cd1 O25 Ti4 Ti1 24.6(3)
Cd1 O25 Ti4 Ti8 110.7(2)
O6 C13_b C14 C0AA_a -72(2)
O6 C0AA C14 C13 53(2)
O6 C0AA C15 C13 -61(2)
O6 C13 C15 C0AA 73(2)
Ti1 O14 Ti8 O13 -20.0(6)
Ti1 O14 Ti8 O18 -133.4(6)
Ti1 O14 Ti8 O23 58.5(8)
Ti1 O14 Ti8 O24 120.4(6)
Ti1 O14 Ti8 Ti4 113.3(7)
Ti1 O14 Ti8 Ti7 13.1(7)
Ti1 O14 Ti8 Ti11 97.7(6)
Ti2 O11 Ti6 O12 20.3(6)
Ti2 O11 Ti6 O16 134.4(6)
Ti2 O11 Ti6 O21 -118.9(6)
Ti2 O11 Ti6 O22 -58.1(8)
Ti2 O11 Ti6 Ti5 -111.2(7)
Ti2 O11 Ti6 Ti7 -12.0(7)
Ti2 O11 Ti6 Ti10 -96.6(5)
Ti4 O9 Ti1 O1 -79.7(4)
Ti4 O9 Ti1 O3 -155.6(3)
Ti4 O9 Ti1 O7 -24.3(15)
Ti4 O9 Ti1 O8 103.8(4)
Ti4 O9 Ti1 O14 6.3(3)
Ti4 O9 Ti1 Ti2 -116.9(3)
Ti4 O9 Ti1 Ti3 -65.5(4)
Ti4 O14 Ti8 O13 -133.3(3)
Ti4 O14 Ti8 O18 113.4(4)
Ti4 O14 Ti8 O23 -54.7(6)
Ti4 O14 Ti8 O24 7.2(3)
Ti4 O14 Ti8 Ti7 -100.2(3)
Ti4 O14 Ti8 Ti11 -15.5(4)
Ti5 O10 Ti2 O1 81.6(4)
Ti5 O10 Ti2 O3 157.8(4)
Ti5 O10 Ti2 O4 -105.2(4)
Ti5 O10 Ti2 O5 34.1(16)
Ti5 O10 Ti2 O11 -5.3(4)
Ti5 O10 Ti2 Ti1 118.7(3)
Ti5 O10 Ti2 Ti3 69.2(5)
Ti5 O11 Ti6 O12 131.5(3)
Ti5 O11 Ti6 O16 -114.4(4)
Ti5 O11 Ti6 O21 -7.7(3)
Ti5 O11 Ti6 O22 53.1(6)
Ti5 O11 Ti6 Ti7 99.2(3)
Ti5 O11 Ti6 Ti10 14.6(4)
Ti9 O20 Ti5 Cd1 116.4(7)
Ti9 O20 Ti5 O10 117.4(7)
Ti9 O20 Ti5 O11 47.5(9)
Ti9 O20 Ti5 O15 -135.8(6)
Ti9 O20 Ti5 O21 -26.2(7)
Ti9 O20 Ti5 Ti2 90.9(6)
Ti9 O20 Ti5 Ti6 5.0(7)
Ti9 O25 Ti4 Cd1 -117.7(7)
Ti9 O25 Ti4 O9 -120.0(6)
Ti9 O25 Ti4 O14 -51.1(9)
Ti9 O25 Ti4 O19 134.4(6)
Ti9 O25 Ti4 O24 25.2(6)
Ti9 O25 Ti4 Ti1 -93.1(6)
Ti9 O25 Ti4 Ti8 -6.9(7)
